data_7716315
loop_
_publ_author_name
'Kim, Dongwon'
'Kim, Gyeongmin'
'Kim, Gyeongwoo'
'Park, Junmyeong'
'Han, Jihun'
'Hossain, Mohammad Mozammal'
'Jung, Ok-Sang'
'Lee, Young-A'

_publ_section_title
;
 M(II) effect on encapsulation of guests into a series of
 M<sub>3</sub>L<sub>2</sub> chiral cages: enantio-recognition.
;
_journal_issue 25
_journal_name_full 'Dalton transactions (Cambridge, England : 2003)'
_journal_page_first 10704
_journal_page_last 10711
_journal_paper_doi 10.1039/d4dt01198h
_journal_volume 53
_journal_year 2024
_chemical_formula_moiety 'C111 H112 N12 O30 Ni3, 6(ClO4), H2O, 7(C3H6O)'
_chemical_formula_sum 'C132 H156 Cl6 N12 Ni3 O62'
_chemical_formula_weight 3291.51
_space_group_crystal_system orthorhombic
_space_group_IT_number 18
_space_group_name_Hall 'P 2 2ab'
_space_group_name_H-M_alt 'P 21 21 2'
_atom_sites_solution_hydrogens geom
_atom_sites_solution_primary dual
_audit_creation_method SHELXL-2019/3
_audit_update_record
;
2024-04-23 deposited with the CCDC.	2024-06-05 downloaded from the CCDC.
;
_cell_angle_alpha 90
_cell_angle_beta 90
_cell_angle_gamma 90
_cell_formula_units_Z 2
_cell_length_a 23.168(5)
_cell_length_b 24.785(5)
_cell_length_c 14.620(3)
_cell_measurement_reflns_used 202226
_cell_measurement_temperature 223(2)
_cell_measurement_theta_max 33.749
_cell_measurement_theta_min 0.401
_cell_volume 8395(3)
_computing_cell_refinement 'HKL3000sm (Otwinowski & Minor, 1997)'
_computing_data_collection 'PAL BL2D-SMDC Program (Shin et. al, 2016)'
_computing_data_reduction 'HKL3000sm (Otwinowski & Minor, 1997)'
_computing_molecular_graphics ORTEP
_computing_publication_material CIFTAB
_computing_structure_refinement 'SHELXL-2019/2 (Sheldrick, 2019)'
_computing_structure_solution 'SHELXT 2018/2 (Sheldrick, 2018)'
_diffrn_ambient_temperature 223(2)
_diffrn_measured_fraction_theta_full 0.999
_diffrn_measured_fraction_theta_max 0.999
_diffrn_measurement_device_type 'Rayonix MX225HS CCD area detector'
_diffrn_measurement_method 'omega scan'
_diffrn_radiation_type synchrotron
_diffrn_radiation_wavelength 0.700
_diffrn_reflns_av_R_equivalents 0.0522
_diffrn_reflns_av_unetI/netI 0.0344
_diffrn_reflns_Laue_measured_fraction_full 0.999
_diffrn_reflns_Laue_measured_fraction_max 0.999
_diffrn_reflns_limit_h_max 27
_diffrn_reflns_limit_h_min -27
_diffrn_reflns_limit_k_max 29
_diffrn_reflns_limit_k_min -29
_diffrn_reflns_limit_l_max 17
_diffrn_reflns_limit_l_min -17
_diffrn_reflns_number 58172
_diffrn_reflns_point_group_measured_fraction_full 0.999
_diffrn_reflns_point_group_measured_fraction_max 0.999
_diffrn_reflns_theta_full 24.835
_diffrn_reflns_theta_max 24.997
_diffrn_reflns_theta_min 1.593
_diffrn_source 'PLSII 2D bending magnet'
_exptl_absorpt_coefficient_mu 0.492
_exptl_absorpt_correction_T_max 1.000
_exptl_absorpt_correction_T_min 0.922
_exptl_absorpt_correction_type empirical
_exptl_absorpt_process_details 'HKL3000sm Scalepack(Otwinowski et.al,2003)'
_exptl_crystal_colour 'pale green'
_exptl_crystal_density_diffrn 1.302
_exptl_crystal_description block
_exptl_crystal_F_000 3428
_exptl_crystal_size_max 0.300
_exptl_crystal_size_mid 0.260
_exptl_crystal_size_min 0.240
_refine_diff_density_max 0.794
_refine_diff_density_min -0.918
_refine_diff_density_rms 0.075
_refine_ls_abs_structure_details
;
 Flack x determined using 6154 quotients [(I+)-(I-)]/[(I+)+(I-)]
 (Parsons, Flack and Wagner, Acta Cryst. B69 (2013) 249-259).
;
_refine_ls_abs_structure_Flack 0.023(3)
_refine_ls_extinction_method none
_refine_ls_goodness_of_fit_ref 1.158
_refine_ls_hydrogen_treatment constr
_refine_ls_matrix_type full
_refine_ls_number_parameters 901
_refine_ls_number_reflns 15455
_refine_ls_number_restraints 967
_refine_ls_restrained_S_all 1.217
_refine_ls_R_factor_all 0.0630
_refine_ls_R_factor_gt 0.0611
_refine_ls_shift/su_max 0.000
_refine_ls_shift/su_mean 0.000
_refine_ls_structure_factor_coef Fsqd
_refine_ls_weighting_details 'w=1/[\s^2^(Fo^2^)+(0.1560P)^2^] where P=(Fo^2^+2Fc^2^)/3'
_refine_ls_weighting_scheme calc
_refine_ls_wR_factor_gt 0.1983
_refine_ls_wR_factor_ref 0.2035
_reflns_Friedel_coverage 0.832
_reflns_Friedel_fraction_full 1.000
_reflns_Friedel_fraction_max 1.000
_reflns_number_gt 14654
_reflns_number_total 15455
_reflns_threshold_expression 'I > 2\s(I)'
_cod_data_source_file d4dt01198h2.cif
_cod_data_source_block Ni3_srL2_a_sq
_cod_depositor_comments 'Adding full bibliography for 7716315--7716324.cif.'
_cod_database_code 7716315
_shelx_shelxl_version_number 2019/3
_shelx_space_group_comment
;
The symmetry employed for this shelxl refinement is uniquely defined
by the following loop, which should always be used as a source of
symmetry information in preference to the above space-group names.
They are only intended as comments.
;
_shelx_estimated_absorpt_t_min 0.866
_shelx_estimated_absorpt_t_max 0.891

loop_
_space_group_symop_operation_xyz
'x, y, z'
'-x, -y, z'
'-x+1/2, y+1/2, -z'
'x+1/2, -y+1/2, -z'

loop_
_atom_site_label
_atom_site_type_symbol
_atom_site_fract_x
_atom_site_fract_y
_atom_site_fract_z
_atom_site_U_iso_or_equiv
_atom_site_adp_type
_atom_site_occupancy
_atom_site_site_symmetry_order
_atom_site_calc_flag
_atom_site_refinement_flags_posn
_atom_site_refinement_flags_adp
_atom_site_refinement_flags_occupancy
_atom_site_disorder_assembly
_atom_site_disorder_group
Ni1 Ni 0.53639(3) 0.68114(2) 0.58114(4) 0.05053(19) Uani 1 1 d . U . . .
N2 N 0.72979(19) 0.60782(17) 0.3539(3) 0.0531(9) Uani 1 1 d . U . . .
H2 H 0.745472 0.586209 0.314125 0.064 Uiso 1 1 calc R U . . .
O2 O 0.68997(18) 0.67327(15) 0.2143(2) 0.0617(9) Uani 1 1 d . U . . .
O1 O 0.6071(2) 0.64468(19) 0.2785(3) 0.0703(10) Uani 1 1 d . U . . .
N1 N 0.57463(19) 0.54640(17) 0.0560(3) 0.0509(8) Uani 1 1 d . U . . .
Ni2 Ni 0.500000 0.500000 0.05302(5) 0.0516(2) Uani 1 2 d S TU P . .
N3 N 0.5963(2) 0.64241(17) 0.6651(3) 0.0536(9) Uani 1 1 d . U . . .
O3 O 0.66862(19) 0.61537(13) 0.4735(3) 0.0609(9) Uani 1 1 d . U . . .
N4 N 0.69230(18) 0.42565(14) 0.6428(2) 0.0455(8) Uani 1 1 d . U . . .
H4 H 0.715466 0.453092 0.637462 0.055 Uiso 1 1 calc R U . . .
O4 O 0.57399(19) 0.47958(19) 0.7180(4) 0.0754(11) Uani 1 1 d . U . . .
N5 N 0.52674(18) 0.2843(2) 0.4975(3) 0.0561(9) Uani 1 1 d . U . . .
O5 O 0.65780(17) 0.47775(14) 0.7970(2) 0.0548(8) Uani 1 1 d . U . . .
N6 N 0.68422(19) 0.37125(15) 0.2232(2) 0.0477(8) Uani 1 1 d . U . . .
H6 H 0.700339 0.355962 0.270329 0.057 Uiso 1 1 calc R U . . .
O6 O 0.62130(18) 0.37677(15) 0.5782(3) 0.0622(9) Uani 1 1 d . U . . .
O7 O 0.54671(19) 0.3379(2) 0.2294(3) 0.0705(10) Uani 1 1 d . U . . .
O8 O 0.62026(18) 0.27940(14) 0.2093(2) 0.0565(8) Uani 1 1 d . U . . .
O9 O 0.6348(2) 0.44274(16) 0.1698(3) 0.0728(12) Uani 1 1 d . U . . .
C10 C 0.8057(3) 0.6739(2) 0.3100(4) 0.0646(13) Uani 1 1 d . U . . .
O11 O 0.5398(3) 0.7466(2) 0.6644(4) 0.0961(17) Uani 1 1 d . U . . .
O12 O 0.6012(2) 0.7079(3) 0.4963(4) 0.0916(16) Uani 1 1 d . U . . .
O17 O 0.5008(4) 0.6093(3) 0.5313(6) 0.072(2) Uani 0.5 1 d . U P A 2
O13 O 0.5441(2) 0.6119(2) 0.4940(4) 0.0419(12) Uani 0.5 1 d . U P A 1
O14 O 0.500000 0.500000 -0.0894(3) 0.0682(14) Uani 1 2 d S TU P B 1
O15 O 0.4482(2) 0.56699(19) 0.0504(5) 0.1007(19) Uani 1 1 d . U . C 1
C16 C 0.6922(2) 0.58813(17) 0.4134(3) 0.0473(9) Uani 1 1 d . U . . .
Cl1A Cl 0.72587(9) 0.79822(9) 0.55088(13) 0.0935(6) Uani 1 1 d . U . . .
Cl3A Cl 0.8059(2) 0.4926(2) 0.1863(3) 0.1785(17) Uani 1 1 d D U . . .
C1 C 0.6189(3) 0.5364(2) -0.0019(3) 0.0596(11) Uani 1 1 d . U . . .
H1 H 0.613518 0.511096 -0.048978 0.072 Uiso 1 1 calc R U . . .
C2 C 0.6701(3) 0.5611(3) 0.0048(4) 0.0678(13) Uani 1 1 d . U . . .
H2A H 0.699309 0.553790 -0.038039 0.081 Uiso 1 1 calc R U . . .
C3 C 0.6801(3) 0.5980(3) 0.0761(4) 0.0626(12) Uani 1 1 d . U . . .
H3 H 0.716152 0.614856 0.083038 0.075 Uiso 1 1 calc R U . . .
C4 C 0.6351(2) 0.6087(2) 0.1360(3) 0.0527(10) Uani 1 1 d . U . . .
C5 C 0.5838(2) 0.58259(19) 0.1234(3) 0.0505(9) Uani 1 1 d . U . . .
H5 H 0.553271 0.590236 0.163828 0.061 Uiso 1 1 calc R U . . .
C6 C 0.6405(2) 0.6439(2) 0.2170(4) 0.0569(11) Uani 1 1 d . U . . .
C7 C 0.7447(3) 0.7480(2) 0.2660(4) 0.0759(15) Uani 1 1 d . U . . .
H7A H 0.732696 0.762031 0.206248 0.091 Uiso 1 1 calc R U . . .
H7B H 0.743911 0.777472 0.310744 0.091 Uiso 1 1 calc R U . . .
C8 C 0.7060(3) 0.7013(2) 0.2963(4) 0.0656(12) Uani 1 1 d . U . . .
H8 H 0.672029 0.713841 0.331369 0.079 Uiso 1 1 calc R U . . .
C9 C 0.7456(3) 0.6648(2) 0.3533(3) 0.0573(11) Uani 1 1 d . U . . .
H9 H 0.746289 0.678228 0.417033 0.069 Uiso 1 1 calc R U . . .
O10 O 0.4728(2) 0.6506(4) 0.6611(4) 0.125(3) Uani 1 1 d . U . . .
C11 C 0.8043(3) 0.7225(2) 0.2608(4) 0.0726(14) Uani 1 1 d . U . . .
C12 C 0.8533(4) 0.7394(3) 0.2161(5) 0.0861(18) Uani 1 1 d . U . . .
H12 H 0.853650 0.771834 0.182809 0.103 Uiso 1 1 calc R U . . .
C13 C 0.9021(4) 0.7075(4) 0.2213(6) 0.097(2) Uani 1 1 d . U . . .
H13 H 0.935693 0.718659 0.190594 0.117 Uiso 1 1 calc R U . . .
C14 C 0.9031(4) 0.6618(4) 0.2680(8) 0.103(2) Uani 1 1 d . U . . .
H14 H 0.937168 0.641271 0.270018 0.124 Uiso 1 1 calc R U . . .
C15 C 0.8530(3) 0.6433(3) 0.3153(5) 0.0810(16) Uani 1 1 d . U . . .
H15 H 0.853277 0.610911 0.348866 0.097 Uiso 1 1 calc R U . . .
C17 C 0.6455(3) 0.6666(2) 0.6925(4) 0.0623(12) Uani 1 1 d . U . . .
H17 H 0.650603 0.703501 0.679719 0.075 Uiso 1 1 calc R U . . .
C18 C 0.6884(3) 0.6394(3) 0.7384(5) 0.0725(14) Uani 1 1 d . U . . .
H18 H 0.722050 0.657600 0.756710 0.087 Uiso 1 1 calc R U . . .
C19 C 0.6815(2) 0.5836(2) 0.7579(4) 0.0615(12) Uani 1 1 d . U . . .
H19 H 0.710598 0.563660 0.787250 0.074 Uiso 1 1 calc R U . . .
C20 C 0.6297(2) 0.5599(2) 0.7317(3) 0.0531(10) Uani 1 1 d . U . . .
C21 C 0.5895(2) 0.5906(2) 0.6861(3) 0.0533(10) Uani 1 1 d . U . . .
H21 H 0.554847 0.573808 0.668649 0.064 Uiso 1 1 calc R U . . .
C22 C 0.6170(2) 0.5017(2) 0.7471(3) 0.0539(10) Uani 1 1 d . U . . .
C23 C 0.6929(2) 0.39468(18) 0.7274(3) 0.0505(10) Uani 1 1 d . U . . .
H23 H 0.679856 0.357415 0.714402 0.061 Uiso 1 1 calc R U . . .
C24 C 0.6536(3) 0.4194(2) 0.8037(3) 0.0554(11) Uani 1 1 d . U . . .
H24 H 0.613207 0.406522 0.799747 0.067 Uiso 1 1 calc R U . . .
C25 C 0.6825(3) 0.4031(3) 0.8925(4) 0.0697(14) Uani 1 1 d . U . . .
H25A H 0.677719 0.431178 0.939077 0.084 Uiso 1 1 calc R U . . .
H25B H 0.666225 0.369264 0.915751 0.084 Uiso 1 1 calc R U . . .
C26 C 0.7450(3) 0.3961(3) 0.8682(4) 0.0694(13) Uani 1 1 d . U . . .
C27 C 0.7512(3) 0.3926(2) 0.7733(4) 0.0618(12) Uani 1 1 d . U . . .
C28 C 0.8024(3) 0.3854(3) 0.7339(6) 0.0821(17) Uani 1 1 d . U . . .
H28 H 0.805208 0.381653 0.670106 0.099 Uiso 1 1 calc R U . . .
C29 C 0.8543(4) 0.3836(5) 0.7910(8) 0.113(3) Uani 1 1 d . U . . .
H29 H 0.891336 0.380462 0.765123 0.136 Uiso 1 1 calc R U . . .
C30 C 0.8466(5) 0.3864(6) 0.8823(8) 0.121(3) Uani 1 1 d . U . . .
H30 H 0.879024 0.384185 0.920860 0.145 Uiso 1 1 calc R U . . .
C31 C 0.7915(4) 0.3927(4) 0.9218(6) 0.099(2) Uani 1 1 d . U . . .
H31 H 0.787566 0.394552 0.985696 0.118 Uiso 1 1 calc R U . . .
C32 C 0.6576(2) 0.41339(18) 0.5736(3) 0.0463(9) Uani 1 1 d . U . . .
C33 C 0.5684(3) 0.2553(3) 0.5337(4) 0.0722(15) Uani 1 1 d . U . . .
H33 H 0.566297 0.246174 0.596042 0.087 Uiso 1 1 calc R U . . .
C34 C 0.6157(3) 0.2376(4) 0.4828(5) 0.0824(18) Uani 1 1 d . U . . .
H34 H 0.645180 0.217146 0.510371 0.099 Uiso 1 1 calc R U . . .
C35 C 0.6184(3) 0.2506(3) 0.3916(4) 0.0715(15) Uani 1 1 d . U . . .
H35 H 0.649208 0.238407 0.355379 0.086 Uiso 1 1 calc R U . . .
C36 C 0.5754(2) 0.2818(2) 0.3539(4) 0.0584(11) Uani 1 1 d . U . . .
C37 C 0.5303(2) 0.2977(2) 0.4087(3) 0.0531(10) Uani 1 1 d . U . . .
H37 H 0.500718 0.318727 0.382951 0.064 Uiso 1 1 calc R U . . .
C38 C 0.5782(2) 0.3029(2) 0.2590(3) 0.0543(10) Uani 1 1 d . U . . .
C39 C 0.6843(2) 0.34299(18) 0.1363(3) 0.0495(9) Uani 1 1 d . U . . .
H39 H 0.683864 0.370078 0.086563 0.059 Uiso 1 1 calc R U . . .
C40 C 0.6333(3) 0.3038(2) 0.1218(3) 0.0607(12) Uani 1 1 d . U . . .
H40 H 0.599308 0.321999 0.094595 0.073 Uiso 1 1 calc R U . . .
C41 C 0.6572(4) 0.2591(2) 0.0598(4) 0.0770(15) Uani 1 1 d . U . . .
H41A H 0.640690 0.223989 0.076167 0.092 Uiso 1 1 calc R U . . .
H41B H 0.648617 0.266593 -0.004599 0.092 Uiso 1 1 calc R U . . .
C1B C 0.500000 0.500000 0.2807(8) 0.178(6) Uani 1 2 d DS TU P . .
O1B O 0.500000 0.500000 0.1955(5) 0.165(5) Uani 1 2 d DS TU P B .
C2B C 0.4907(6) 0.5585(4) 0.3150(7) 0.116(3) Uani 1 1 d D U . . .
H2B1 H 0.490611 0.582959 0.263224 0.174 Uiso 1 1 calc R U . . .
H2B2 H 0.521603 0.568241 0.356519 0.174 Uiso 1 1 calc R U . . .
H2B3 H 0.453980 0.560832 0.346661 0.174 Uiso 1 1 calc R U . . .
O2B O 0.500000 0.500000 0.5437(11) 0.31(2) Uani 1 2 d S T P D 1
C42 C 0.7206(4) 0.2598(3) 0.0765(4) 0.0771(15) Uani 1 1 d . U . . .
C43 C 0.7358(3) 0.3068(2) 0.1227(3) 0.0602(11) Uani 1 1 d . U . . .
C44 C 0.7938(3) 0.3170(3) 0.1455(5) 0.0812(16) Uani 1 1 d . U . . .
H44 H 0.804626 0.348836 0.175843 0.097 Uiso 1 1 calc R U . . .
C45 C 0.8347(4) 0.2780(5) 0.1215(7) 0.106(2) Uani 1 1 d . U . . .
H45 H 0.873777 0.283565 0.136021 0.128 Uiso 1 1 calc R U . . .
C46 C 0.8184(5) 0.2319(4) 0.0772(8) 0.117(3) Uani 1 1 d . U . . .
H46 H 0.846390 0.205794 0.062921 0.141 Uiso 1 1 calc R U . . .
C47 C 0.7615(5) 0.2229(4) 0.0529(6) 0.106(2) Uani 1 1 d . U . . .
H47 H 0.751157 0.191639 0.020362 0.128 Uiso 1 1 calc R U . . .
C48 C 0.6605(2) 0.41935(19) 0.2335(3) 0.0476(9) Uani 1 1 d . U . . .
C49 C 0.67407(19) 0.50058(18) 0.4899(3) 0.0444(8) Uani 1 1 d . U . . .
H49 H 0.675876 0.519097 0.545982 0.053 Uiso 1 1 calc R U . . .
C50 C 0.66473(18) 0.44535(17) 0.4881(3) 0.0416(8) Uani 1 1 d . U . . .
C51 C 0.6599(2) 0.41830(17) 0.4053(3) 0.0448(8) Uani 1 1 d . U . . .
C52 C 0.6661(2) 0.44644(17) 0.3229(3) 0.0447(9) Uani 1 1 d . U . . .
C53 C 0.6754(2) 0.50175(17) 0.3248(3) 0.0445(9) Uani 1 1 d . U . . .
H53 H 0.677974 0.521217 0.269768 0.053 Uiso 1 1 calc R U . . .
C54 C 0.6807(2) 0.52828(16) 0.4078(3) 0.0455(9) Uani 1 1 d . U . . .
O1A O 0.7511(4) 0.8164(4) 0.6294(5) 0.139(3) Uani 1 1 d . U . . .
O2A O 0.7568(7) 0.8238(6) 0.4814(7) 0.190(5) Uani 1 1 d . U . . .
O3A O 0.6653(4) 0.8015(5) 0.5476(12) 0.197(5) Uani 1 1 d . U . . .
O4A O 0.7362(4) 0.7416(3) 0.5440(8) 0.149(3) Uani 1 1 d . U . . .
Cl2A Cl 0.9975(4) 0.1634(4) 0.1026(6) 0.0649(15) Uani 0.607(12) 1 d . U P E 1
O6A O 1.0608(5) 0.1755(6) 0.1055(11) 0.125(4) Uani 0.607(12) 1 d . U P E 1
O5A O 0.9655(6) 0.2039(5) 0.1474(7) 0.092(3) Uani 0.607(12) 1 d . U P E 1
O7A O 0.9928(7) 0.1141(6) 0.1514(11) 0.091(3) Uani 0.607(12) 1 d . U P E 1
O8A O 0.9853(6) 0.1580(5) 0.0124(7) 0.092(3) Uani 0.607(12) 1 d . U P E 1
Cl2B Cl 0.9899(6) 0.1576(6) 0.0997(10) 0.068(3) Uani 0.393(12) 1 d D U P E 2
O6B O 0.9258(4) 0.1481(6) 0.0887(10) 0.093(4) Uani 0.393(12) 1 d D U P E 2
O5B O 0.9995(9) 0.2085(6) 0.1510(11) 0.104(4) Uani 0.393(12) 1 d D U P E 2
O7B O 1.0128(7) 0.1108(7) 0.1534(14) 0.086(5) Uani 0.393(12) 1 d D U P E 2
O8B O 1.0158(7) 0.1600(8) 0.0067(10) 0.097(4) Uani 0.393(12) 1 d D U P E 2
O10A O 0.7939(9) 0.4448(6) 0.2497(14) 0.256(7) Uani 1 1 d D U . . .
O11A O 0.7809(3) 0.5454(3) 0.2019(6) 0.122(2) Uani 1 1 d D U . . .
O12A O 0.8582(6) 0.4869(8) 0.1330(11) 0.247(7) Uani 1 1 d D U . . .
O13A O 0.7685(10) 0.4779(10) 0.1039(13) 0.287(8) Uani 1 1 d D U . . .

loop_
_atom_site_aniso_label
_atom_site_aniso_U_11
_atom_site_aniso_U_22
_atom_site_aniso_U_33
_atom_site_aniso_U_23
_atom_site_aniso_U_13
_atom_site_aniso_U_12
Ni1 0.0646(3) 0.0497(3) 0.0373(3) -0.0005(2) -0.0032(2) -0.0039(3)
N2 0.071(2) 0.0492(19) 0.0396(19) -0.0063(15) 0.0076(17) -0.0162(18)
O2 0.087(2) 0.0572(18) 0.0406(17) 0.0020(14) 0.0032(16) -0.0148(18)
O1 0.084(2) 0.075(2) 0.052(2) -0.0105(18) 0.0065(18) -0.009(2)
N1 0.073(2) 0.0514(18) 0.0286(16) -0.0046(14) 0.0005(15) 0.0035(18)
Ni2 0.0702(5) 0.0568(4) 0.0277(4) 0.000 0.000 -0.0040(4)
N3 0.073(2) 0.0506(19) 0.0375(19) -0.0005(16) -0.0026(16) 0.0017(19)
O3 0.097(3) 0.0419(15) 0.0436(18) -0.0044(13) 0.0164(17) 0.0005(17)
N4 0.068(2) 0.0396(15) 0.0288(16) 0.0037(13) 0.0038(14) -0.0038(16)
O4 0.071(2) 0.064(2) 0.091(3) 0.013(2) -0.004(2) -0.004(2)
N5 0.0579(19) 0.070(2) 0.0408(19) 0.0012(18) 0.0022(16) -0.0020(19)
O5 0.084(2) 0.0507(15) 0.0302(14) 0.0017(12) 0.0045(14) 0.0164(17)
N6 0.079(2) 0.0431(16) 0.0211(15) -0.0015(13) -0.0002(14) 0.0156(17)
O6 0.088(2) 0.0512(16) 0.0474(18) 0.0067(15) 0.0040(18) -0.0244(18)
O7 0.079(2) 0.082(3) 0.051(2) 0.0098(19) 0.0085(18) 0.023(2)
O8 0.079(2) 0.0504(16) 0.0399(16) -0.0017(14) 0.0070(15) 0.0052(16)
O9 0.119(3) 0.0582(19) 0.0411(18) -0.0089(15) -0.035(2) 0.035(2)
C10 0.076(3) 0.066(3) 0.052(3) -0.007(2) 0.002(2) -0.044(2)
O11 0.105(3) 0.084(3) 0.099(4) -0.034(3) -0.040(3) 0.035(3)
O12 0.079(2) 0.118(4) 0.078(3) 0.038(3) 0.020(2) 0.026(3)
O17 0.084(5) 0.059(4) 0.073(5) 0.009(4) -0.020(4) -0.008(4)
O13 0.044(3) 0.043(3) 0.039(3) 0.002(2) -0.004(2) 0.000(2)
O14 0.096(3) 0.084(3) 0.025(2) 0.000 0.000 0.014(3)
O15 0.087(3) 0.058(2) 0.157(5) -0.033(3) 0.053(3) -0.005(2)
C16 0.070(2) 0.0393(18) 0.0326(19) -0.0005(16) 0.0035(18) -0.0011(19)
Cl1A 0.1074(12) 0.1042(12) 0.0689(10) -0.0235(9) -0.0028(8) -0.0449(11)
Cl3A 0.178(3) 0.192(4) 0.166(3) 0.005(3) 0.063(3) 0.058(3)
C1 0.080(3) 0.064(3) 0.035(2) -0.0074(19) -0.001(2) 0.003(3)
C2 0.074(3) 0.087(4) 0.042(3) -0.007(2) 0.007(2) 0.003(3)
C3 0.069(3) 0.080(3) 0.039(2) 0.004(2) 0.002(2) -0.007(3)
C4 0.072(2) 0.054(2) 0.033(2) 0.0073(17) -0.0012(18) 0.001(2)
C5 0.070(2) 0.048(2) 0.033(2) 0.0040(17) 0.0028(18) 0.003(2)
C6 0.074(3) 0.052(2) 0.045(2) 0.004(2) 0.001(2) -0.003(2)
C7 0.118(4) 0.055(2) 0.054(3) 0.003(2) 0.003(3) -0.030(3)
C8 0.097(3) 0.049(2) 0.051(3) -0.003(2) 0.003(3) -0.012(3)
C9 0.083(3) 0.049(2) 0.041(2) -0.0064(18) 0.010(2) -0.022(2)
O10 0.068(2) 0.239(8) 0.069(3) 0.067(4) -0.017(2) -0.041(4)
C11 0.107(4) 0.063(3) 0.047(3) -0.007(2) 0.005(3) -0.039(3)
C12 0.123(4) 0.082(4) 0.054(3) -0.001(3) 0.010(3) -0.057(3)
C13 0.105(4) 0.106(5) 0.081(4) -0.022(4) 0.019(4) -0.055(4)
C14 0.090(4) 0.101(4) 0.119(6) -0.032(4) 0.010(4) -0.042(4)
C15 0.087(3) 0.078(3) 0.078(4) -0.008(3) 0.010(3) -0.036(3)
C17 0.072(3) 0.055(2) 0.060(3) 0.004(2) -0.005(2) -0.001(2)
C18 0.076(3) 0.073(3) 0.068(3) 0.004(3) -0.010(3) -0.005(3)
C19 0.067(3) 0.061(3) 0.057(3) 0.003(2) -0.006(2) 0.014(2)
C20 0.067(2) 0.056(2) 0.037(2) -0.0007(18) 0.0066(18) 0.005(2)
C21 0.071(3) 0.051(2) 0.038(2) -0.0002(18) 0.002(2) 0.002(2)
C22 0.066(2) 0.054(2) 0.042(2) 0.0042(19) 0.0136(19) 0.006(2)
C23 0.075(3) 0.0447(19) 0.0321(19) 0.0051(16) 0.0029(19) 0.007(2)
C24 0.078(3) 0.056(2) 0.033(2) 0.0129(18) 0.009(2) 0.014(2)
C25 0.103(4) 0.073(3) 0.032(2) 0.016(2) 0.008(2) 0.023(3)
C26 0.095(3) 0.068(3) 0.046(3) 0.020(2) -0.007(2) 0.012(3)
C27 0.081(3) 0.057(2) 0.048(3) 0.008(2) -0.007(2) 0.019(2)
C28 0.082(3) 0.085(4) 0.079(4) 0.016(3) -0.001(3) 0.027(3)
C29 0.096(4) 0.131(6) 0.111(5) 0.003(5) -0.024(4) 0.045(5)
C30 0.110(5) 0.155(7) 0.098(5) 0.027(5) -0.036(4) 0.030(5)
C31 0.116(4) 0.118(5) 0.062(3) 0.032(4) -0.033(3) 0.005(4)
C32 0.061(2) 0.047(2) 0.0300(19) 0.0005(16) 0.0068(17) 0.0014(19)
C33 0.076(3) 0.094(4) 0.046(3) 0.018(3) 0.002(2) 0.005(3)
C34 0.080(3) 0.104(4) 0.063(3) 0.026(3) 0.010(3) 0.032(3)
C35 0.066(3) 0.093(4) 0.055(3) 0.020(3) 0.005(2) 0.022(3)
C36 0.066(2) 0.059(2) 0.050(2) 0.004(2) 0.004(2) 0.004(2)
C37 0.063(2) 0.056(2) 0.040(2) 0.0057(19) -0.0021(19) 0.007(2)
C38 0.065(2) 0.056(2) 0.042(2) -0.0019(19) -0.002(2) 0.006(2)
C39 0.078(2) 0.0484(19) 0.0223(17) -0.0013(15) 0.0055(17) 0.009(2)
C40 0.093(3) 0.062(3) 0.0278(19) -0.0038(19) 0.003(2) 0.011(2)
C41 0.124(4) 0.058(3) 0.048(3) -0.019(2) 0.015(3) -0.001(3)
C1B 0.253(13) 0.189(10) 0.091(6) 0.000 0.000 -0.085(11)
O1B 0.237(10) 0.217(9) 0.042(3) 0.000 0.000 -0.162(8)
C2B 0.139(8) 0.123(7) 0.087(5) -0.004(5) -0.005(6) -0.003(7)
O2B 0.241(19) 0.56(5) 0.122(11) 0.000 0.000 -0.28(3)
C42 0.120(4) 0.068(3) 0.043(3) -0.002(2) 0.020(3) 0.029(3)
C43 0.086(3) 0.063(3) 0.031(2) 0.0038(19) 0.013(2) 0.013(2)
C44 0.084(3) 0.096(4) 0.063(3) -0.001(3) 0.012(3) 0.032(3)
C45 0.091(4) 0.132(6) 0.096(5) 0.003(5) 0.016(4) 0.051(4)
C46 0.140(5) 0.110(5) 0.102(5) 0.004(4) 0.028(5) 0.063(5)
C47 0.146(5) 0.088(4) 0.085(5) -0.010(4) 0.033(4) 0.044(5)
C48 0.065(2) 0.0433(19) 0.035(2) -0.0021(16) -0.0070(18) 0.010(2)
C49 0.060(2) 0.0450(19) 0.0278(17) -0.0012(16) 0.0065(15) 0.0036(19)
C50 0.054(2) 0.0402(18) 0.0303(18) 0.0013(15) -0.0006(15) 0.0046(17)
C51 0.058(2) 0.0399(17) 0.036(2) 0.0016(16) -0.0020(17) 0.0062(18)
C52 0.062(2) 0.0413(18) 0.0307(18) -0.0018(15) -0.0038(16) 0.0119(18)
C53 0.068(2) 0.0398(17) 0.0261(17) 0.0038(15) -0.0021(16) 0.0119(19)
C54 0.065(2) 0.0368(18) 0.035(2) 0.0005(15) 0.0026(17) 0.0060(18)
O1A 0.197(7) 0.145(6) 0.075(4) -0.026(4) -0.025(4) -0.074(6)
O2A 0.267(11) 0.205(10) 0.099(5) -0.012(6) 0.035(7) -0.105(10)
O3A 0.107(4) 0.143(7) 0.343(15) -0.052(10) -0.038(7) -0.041(5)
O4A 0.151(6) 0.109(4) 0.189(9) -0.060(5) 0.047(6) -0.046(4)
Cl2A 0.081(2) 0.069(3) 0.045(2) -0.0057(17) -0.0005(17) 0.008(2)
O6A 0.096(5) 0.130(8) 0.148(9) -0.024(7) -0.020(6) -0.011(5)
O5A 0.119(7) 0.089(5) 0.066(4) -0.018(4) 0.005(5) 0.020(6)
O7A 0.115(8) 0.080(5) 0.078(6) 0.027(5) 0.022(6) 0.013(5)
O8A 0.133(8) 0.082(5) 0.060(4) -0.012(4) -0.023(5) 0.032(6)
Cl2B 0.090(5) 0.064(4) 0.049(4) 0.002(3) -0.004(3) 0.004(3)
O6B 0.081(5) 0.113(8) 0.087(7) -0.005(7) -0.010(5) 0.002(6)
O5B 0.133(10) 0.087(7) 0.093(8) -0.011(6) -0.005(9) -0.039(8)
O7B 0.094(10) 0.097(8) 0.069(7) -0.001(6) -0.015(7) 0.028(8)
O8B 0.107(9) 0.099(8) 0.085(7) 0.021(6) 0.032(7) 0.008(9)
O10A 0.288(16) 0.206(11) 0.275(14) 0.054(11) 0.098(13) 0.047(12)
O11A 0.129(5) 0.107(4) 0.129(6) -0.023(4) 0.030(4) -0.017(4)
O12A 0.231(10) 0.297(16) 0.212(12) 0.062(12) 0.083(9) 0.121(11)
O13A 0.333(14) 0.303(17) 0.225(13) -0.108(11) -0.055(13) 0.033(16)

loop_
_atom_type_symbol
_atom_type_description
_atom_type_scat_dispersion_real
_atom_type_scat_dispersion_imag
_atom_type_scat_source
C C 0.0033 0.0016 'International Tables Vol C Tables 4.2.6.8 and 6.1.1.4'
H H 0.0000 0.0000 'International Tables Vol C Tables 4.2.6.8 and 6.1.1.4'
N N 0.0064 0.0033 'International Tables Vol C Tables 4.2.6.8 and 6.1.1.4'
O O 0.0110 0.0060 'International Tables Vol C Tables 4.2.6.8 and 6.1.1.4'
Cl Cl 0.1472 0.1563 'International Tables Vol C Tables 4.2.6.8 and 6.1.1.4'
Ni Ni 0.3447 1.0913 'International Tables Vol C Tables 4.2.6.8 and 6.1.1.4'

loop_
_geom_angle_atom_site_label_1
_geom_angle_atom_site_label_2
_geom_angle_atom_site_label_3
_geom_angle
_geom_angle_site_symmetry_1
_geom_angle_site_symmetry_3
_geom_angle_publ_flag
O10 Ni1 O11 88.9(4) . . ?
O10 Ni1 O12 176.7(4) . . ?
O11 Ni1 O12 94.3(3) . . ?
O10 Ni1 N3 88.4(2) . . ?
O11 Ni1 N3 89.36(19) . . ?
O12 Ni1 N3 91.02(19) . . ?
O10 Ni1 N5 89.0(2) . 2_665 ?
O11 Ni1 N5 92.88(19) . 2_665 ?
O12 Ni1 N5 91.48(18) . 2_665 ?
N3 Ni1 N5 176.51(18) . 2_665 ?
O10 Ni1 O17 66.2(4) . . ?
O11 Ni1 O17 154.7(4) . . ?
O12 Ni1 O17 110.6(4) . . ?
N3 Ni1 O17 94.3(3) . . ?
N5 Ni1 O17 82.5(3) 2_665 . ?
O10 Ni1 O13 96.0(3) . . ?
O11 Ni1 O13 173.0(2) . . ?
O12 Ni1 O13 80.8(3) . . ?
N3 Ni1 O13 85.78(19) . . ?
N5 Ni1 O13 92.2(2) 2_665 . ?
C16 N2 C9 121.8(4) . . ?
C6 O2 C8 117.0(4) . . ?
C5 N1 C1 117.3(4) . . ?
C5 N1 Ni2 120.9(3) . . ?
C1 N1 Ni2 121.1(3) . . ?
O15 Ni2 O15 177.8(4) . 2_665 ?
O15 Ni2 N1 92.25(18) . . ?
O15 Ni2 N1 87.79(18) 2_665 . ?
O15 Ni2 N1 87.80(18) . 2_665 ?
O15 Ni2 N1 92.25(18) 2_665 2_665 ?
N1 Ni2 N1 177.6(2) . 2_665 ?
O15 Ni2 O14 88.9(2) . . ?
O15 Ni2 O14 88.9(2) 2_665 . ?
N1 Ni2 O14 91.21(10) . . ?
N1 Ni2 O14 91.21(10) 2_665 . ?
O15 Ni2 O1B 91.1(2) . . ?
O15 Ni2 O1B 91.1(2) 2_665 . ?
N1 Ni2 O1B 88.79(10) . . ?
N1 Ni2 O1B 88.79(10) 2_665 . ?
O14 Ni2 O1B 180.0 . . ?
C21 N3 C17 117.5(5) . . ?
C21 N3 Ni1 120.1(4) . . ?
C17 N3 Ni1 122.1(4) . . ?
C32 N4 C23 122.2(4) . . ?
C33 N5 C37 118.6(5) . . ?
C33 N5 Ni1 120.2(4) . 2_665 ?
C37 N5 Ni1 120.5(4) . 2_665 ?
C22 O5 C24 115.6(4) . . ?
C48 N6 C39 122.4(4) . . ?
C38 O8 C40 116.5(4) . . ?
C15 C10 C11 122.5(6) . . ?
C15 C10 C9 129.2(5) . . ?
C11 C10 C9 108.3(6) . . ?
O3 C16 N2 123.8(4) . . ?
O3 C16 C54 119.9(4) . . ?
N2 C16 C54 116.3(4) . . ?
O1A Cl1A O2A 104.0(6) . . ?
O1A Cl1A O3A 116.0(8) . . ?
O2A Cl1A O3A 117.4(10) . . ?
O1A Cl1A O4A 108.2(7) . . ?
O2A Cl1A O4A 108.0(8) . . ?
O3A Cl1A O4A 102.9(6) . . ?
O12A Cl3A O11A 120.5(9) . . ?
O12A Cl3A O13A 91.6(12) . . ?
O11A Cl3A O13A 96.5(10) . . ?
O12A Cl3A O10A 113.8(10) . . ?
O11A Cl3A O10A 122.0(8) . . ?
O13A Cl3A O10A 100.9(14) . . ?
C2 C1 N1 122.9(5) . . ?
C1 C2 C3 119.9(5) . . ?
C4 C3 C2 117.9(5) . . ?
C5 C4 C3 118.7(5) . . ?
C5 C4 C6 117.4(5) . . ?
C3 C4 C6 123.8(5) . . ?
N1 C5 C4 123.3(5) . . ?
O1 C6 O2 124.4(5) . . ?
O1 C6 C4 124.2(5) . . ?
O2 C6 C4 111.4(4) . . ?
C11 C7 C8 103.3(5) . . ?
O2 C8 C7 106.1(5) . . ?
O2 C8 C9 108.8(4) . . ?
C7 C8 C9 104.7(5) . . ?
N2 C9 C8 115.1(5) . . ?
N2 C9 C10 111.7(4) . . ?
C8 C9 C10 103.3(4) . . ?
C12 C11 C10 119.0(8) . . ?
C12 C11 C7 130.3(6) . . ?
C10 C11 C7 110.7(5) . . ?
C11 C12 C13 118.4(7) . . ?
C14 C13 C12 122.2(7) . . ?
C13 C14 C15 120.8(10) . . ?
C10 C15 C14 117.1(8) . . ?
N3 C17 C18 122.4(5) . . ?
C17 C18 C19 119.6(6) . . ?
C20 C19 C18 117.0(5) . . ?
C21 C20 C19 118.9(5) . . ?
C21 C20 C22 118.4(5) . . ?
C19 C20 C22 122.6(5) . . ?
N3 C21 C20 124.5(5) . . ?
O4 C22 O5 125.0(5) . . ?
O4 C22 C20 123.1(5) . . ?
O5 C22 C20 112.0(5) . . ?
N4 C23 C27 113.8(4) . . ?
N4 C23 C24 113.2(4) . . ?
C27 C23 C24 102.6(4) . . ?
O5 C24 C25 107.1(5) . . ?
O5 C24 C23 107.6(4) . . ?
C25 C24 C23 104.4(4) . . ?
C26 C25 C24 104.7(4) . . ?
C31 C26 C27 119.7(7) . . ?
C31 C26 C25 130.3(7) . . ?
C27 C26 C25 110.0(5) . . ?
C28 C27 C26 122.0(6) . . ?
C28 C27 C23 127.7(6) . . ?
C26 C27 C23 110.2(5) . . ?
C27 C28 C29 119.4(8) . . ?
C30 C29 C28 116.9(9) . . ?
C29 C30 C31 122.1(8) . . ?
C26 C31 C30 119.9(8) . . ?
O6 C32 N4 122.5(4) . . ?
O6 C32 C50 120.6(4) . . ?
N4 C32 C50 116.8(4) . . ?
N5 C33 C34 122.3(5) . . ?
C35 C34 C33 118.6(6) . . ?
C34 C35 C36 119.3(6) . . ?
C37 C36 C35 118.5(5) . . ?
C37 C36 C38 118.6(5) . . ?
C35 C36 C38 122.7(5) . . ?
N5 C37 C36 122.7(5) . . ?
O7 C38 O8 123.4(5) . . ?
O7 C38 C36 124.0(5) . . ?
O8 C38 C36 112.6(4) . . ?
N6 C39 C43 113.9(4) . . ?
N6 C39 C40 115.0(4) . . ?
C43 C39 C40 102.3(4) . . ?
O8 C40 C41 107.1(5) . . ?
O8 C40 C39 107.5(4) . . ?
C41 C40 C39 105.0(5) . . ?
C42 C41 C40 104.5(5) . . ?
O1B C1B C2B 108.9(6) . 2_665 ?
O1B C1B C2B 108.9(6) . . ?
C2B C1B C2B 142.2(12) 2_665 . ?
C1B O1B Ni2 180.0 . . ?
C47 C42 C43 120.6(9) . . ?
C47 C42 C41 129.5(8) . . ?
C43 C42 C41 109.9(5) . . ?
C42 C43 C44 120.5(6) . . ?
C42 C43 C39 111.2(5) . . ?
C44 C43 C39 128.1(6) . . ?
C45 C44 C43 117.6(8) . . ?
C46 C45 C44 120.6(10) . . ?
C45 C46 C47 121.3(8) . . ?
C42 C47 C46 119.3(10) . . ?
O9 C48 N6 122.2(4) . . ?
O9 C48 C52 119.4(4) . . ?
N6 C48 C52 118.3(4) . . ?
C50 C49 C54 119.2(4) . . ?
C49 C50 C51 120.4(4) . . ?
C49 C50 C32 121.8(4) . . ?
C51 C50 C32 117.8(4) . . ?
C50 C51 C52 120.1(4) . . ?
C53 C52 C51 119.4(4) . . ?
C53 C52 C48 118.7(4) . . ?
C51 C52 C48 121.8(4) . . ?
C54 C53 C52 120.0(4) . . ?
C53 C54 C49 120.8(4) . . ?
C53 C54 C16 121.9(4) . . ?
C49 C54 C16 117.3(4) . . ?
O8A Cl2A O5A 114.4(10) . . ?
O8A Cl2A O7A 112.9(11) . . ?
O5A Cl2A O7A 109.8(10) . . ?
O8A Cl2A O6A 104.6(11) . . ?
O5A Cl2A O6A 111.0(11) . . ?
O7A Cl2A O6A 103.5(11) . . ?
O5B Cl2B O8B 111.6(11) . . ?
O5B Cl2B O7B 109.9(11) . . ?
O8B Cl2B O7B 111.5(11) . . ?
O5B Cl2B O6B 109.5(10) . . ?
O8B Cl2B O6B 107.8(10) . . ?
O7B Cl2B O6B 106.4(10) . . ?

loop_
_geom_bond_atom_site_label_1
_geom_bond_atom_site_label_2
_geom_bond_distance
_geom_bond_site_symmetry_2
_geom_bond_publ_flag
Ni1 O10 2.027(5) . ?
Ni1 O11 2.029(5) . ?
Ni1 O12 2.057(5) . ?
Ni1 N3 2.088(4) . ?
Ni1 N5 2.090(4) 2_665 ?
Ni1 O17 2.093(9) . ?
Ni1 O13 2.144(6) . ?
N2 C16 1.324(6) . ?
N2 C9 1.460(6) . ?
O2 C6 1.358(7) . ?
O2 C8 1.434(7) . ?
O1 C6 1.186(7) . ?
N1 C5 1.349(6) . ?
N1 C1 1.354(7) . ?
N1 Ni2 2.077(4) . ?
Ni2 O15 2.049(5) . ?
Ni2 O15 2.049(5) 2_665 ?
Ni2 O14 2.082(5) . ?
Ni2 O1B 2.082(7) . ?
N3 C21 1.330(7) . ?
N3 C17 1.348(7) . ?
O3 C16 1.235(6) . ?
N4 C32 1.327(6) . ?
N4 C23 1.456(5) . ?
O4 C22 1.214(7) . ?
N5 C33 1.315(8) . ?
N5 C37 1.343(7) . ?
O5 C22 1.333(7) . ?
O5 C24 1.452(6) . ?
N6 C48 1.321(6) . ?
N6 C39 1.451(5) . ?
O6 C32 1.239(6) . ?
O7 C38 1.213(7) . ?
O8 C38 1.349(6) . ?
O8 C40 1.447(6) . ?
O9 C48 1.248(6) . ?
C10 C15 1.336(11) . ?
C10 C11 1.403(9) . ?
C10 C9 1.544(8) . ?
C16 C54 1.509(6) . ?
Cl1A O1A 1.365(6) . ?
Cl1A O2A 1.395(10) . ?
Cl1A O3A 1.406(9) . ?
Cl1A O4A 1.426(9) . ?
Cl3A O12A 1.446(10) . ?
Cl3A O11A 1.451(8) . ?
Cl3A O13A 1.528(12) . ?
Cl3A O10A 1.529(11) . ?
C1 C2 1.337(9) . ?
C2 C3 1.406(9) . ?
C3 C4 1.386(8) . ?
C4 C5 1.366(8) . ?
C4 C6 1.478(7) . ?
C7 C11 1.521(11) . ?
C7 C8 1.529(8) . ?
C8 C9 1.535(9) . ?
C11 C12 1.377(10) . ?
C12 C13 1.380(14) . ?
C13 C14 1.324(15) . ?
C14 C15 1.427(11) . ?
C17 C18 1.377(9) . ?
C18 C19 1.421(9) . ?
C19 C20 1.390(8) . ?
C20 C21 1.374(8) . ?
C20 C22 1.489(8) . ?
C23 C27 1.510(8) . ?
C23 C24 1.565(7) . ?
C24 C25 1.516(7) . ?
C25 C26 1.501(10) . ?
C26 C31 1.336(10) . ?
C26 C27 1.398(8) . ?
C27 C28 1.329(10) . ?
C28 C29 1.465(12) . ?
C29 C30 1.349(16) . ?
C30 C31 1.409(15) . ?
C32 C50 1.489(6) . ?
C33 C34 1.396(10) . ?
C34 C35 1.373(9) . ?
C35 C36 1.377(8) . ?
C36 C37 1.373(8) . ?
C36 C38 1.484(7) . ?
C39 C43 1.506(7) . ?
C39 C40 1.544(8) . ?
C40 C41 1.536(7) . ?
C41 C42 1.489(12) . ?
C1B O1B 1.246(12) . ?
C1B C2B 1.548(9) 2_665 ?
C1B C2B 1.549(9) . ?
C42 C47 1.361(11) . ?
C42 C43 1.391(9) . ?
C43 C44 1.407(10) . ?
C44 C45 1.397(11) . ?
C45 C46 1.367(17) . ?
C46 C47 1.383(18) . ?
C48 C52 1.476(6) . ?
C49 C50 1.386(6) . ?
C49 C54 1.391(6) . ?
C50 C51 1.389(6) . ?
C51 C52 1.399(6) . ?
C52 C53 1.388(6) . ?
C53 C54 1.387(6) . ?
Cl2A O8A 1.355(12) . ?
Cl2A O5A 1.410(12) . ?
Cl2A O7A 1.418(13) . ?
Cl2A O6A 1.496(16) . ?
Cl2B O5B 1.484(12) . ?
Cl2B O8B 1.487(12) . ?
Cl2B O7B 1.499(12) . ?
Cl2B O6B 1.512(12) . ?
